data_2004364
loop_
_publ_author_name
'Henderson, R. K.'
'MacNicol, D. D.'
'Rowan, S. J.'

_publ_section_title
;
 1,2-Bis[2,3,4,5,6-pentakis(phenylthio)phenyl]ethane
;
_journal_issue 1
_journal_name_full 'Acta Crystallographica Section C'
_journal_page_first 210
_journal_page_last 212
_journal_paper_doi 10.1107/S0108270195012716
_journal_volume 52
_journal_year 1996
_chemical_formula_moiety 'C74 H54 S10'
_chemical_formula_sum 'C74 H54 S10'
_chemical_formula_weight 1263.77
_chemical_name_systematic
;
1,2-Bis[penta(phenylthio)phenyl]ethane
;
_space_group_IT_number 14
_symmetry_cell_setting monoclinic
_symmetry_space_group_name_Hall '-P 2yn'
_symmetry_space_group_name_H-M 'P 1 21/n 1'
_cell_angle_alpha 90.
_cell_angle_beta 102.300(9)
_cell_angle_gamma 90.
_cell_formula_units_Z 2
_cell_length_a 12.0031(10)
_cell_length_b 19.527(3)
_cell_length_c 13.953(2)
_cell_measurement_reflns_used 25
_cell_measurement_temperature 293(2)
_cell_measurement_theta_max 21.06
_cell_measurement_theta_min 16.27
_cell_volume 3195.3(7)
_computing_cell_refinement 'Enraf-Nonius SET4 (de Boer & Duisenberg, 1984)'
_computing_data_collection 'CAD-4 EXPRESS Software (Enraf-Nonius, 1992)'
_computing_data_reduction 'GX (Mallinson & Muir, 1985)'
_computing_molecular_graphics 'ORTEPII (Johnson, 1971)'
_computing_structure_refinement 'SHELXL93 (Sheldrick, 1993)'
_computing_structure_solution 'SHELXS86 (Sheldrick, 1985)'
_diffrn_ambient_temperature 293(2)
_diffrn_measurement_device 'Enraf-Nonius CAD-4'
_diffrn_measurement_method \w-2\q
_diffrn_radiation_monochromator graphite
_diffrn_radiation_source 'fine-focus sealed tube'
_diffrn_radiation_type MoK\a
_diffrn_radiation_wavelength 0.71073
_diffrn_reflns_av_R_equivalents 0.0355
_diffrn_reflns_av_sigmaI/netI 0.1796
_diffrn_reflns_limit_h_max 14
_diffrn_reflns_limit_h_min -14
_diffrn_reflns_limit_k_max 23
_diffrn_reflns_limit_k_min 0
_diffrn_reflns_limit_l_max 0
_diffrn_reflns_limit_l_min -16
_diffrn_reflns_number 6207
_diffrn_reflns_theta_max 25.52
_diffrn_reflns_theta_min 2.29
_diffrn_standards_decay_% 15.4
_diffrn_standards_interval_time 120
_diffrn_standards_number 3
_exptl_absorpt_coefficient_mu 0.388
_exptl_absorpt_correction_type none
_exptl_crystal_colour yellow
_exptl_crystal_density_diffrn 1.313
_exptl_crystal_density_method 'not measured'
_exptl_crystal_description needle
_exptl_crystal_F_000 1316
_exptl_crystal_size_max 0.4
_exptl_crystal_size_mid 0.2
_exptl_crystal_size_min 0.2
_refine_diff_density_max 0.388
_refine_diff_density_min -0.267
_refine_ls_extinction_method none
_refine_ls_goodness_of_fit_all 0.998
_refine_ls_goodness_of_fit_obs 1.136
_refine_ls_matrix_type full
_refine_ls_number_parameters 379
_refine_ls_number_reflns 5953
_refine_ls_number_restraints 0
_refine_ls_restrained_S_all 1.000
_refine_ls_restrained_S_obs 1.136
_refine_ls_R_factor_all 0.2186
_refine_ls_R_factor_obs 0.0609
_refine_ls_shift/esd_max -0.041
_refine_ls_shift/esd_mean 0.005
_refine_ls_structure_factor_coef Fsqd
_refine_ls_weighting_scheme
;
calc w = 1/[\s^2^(F~o~^2^) + (0.0631P)^2^ + 2.1159P]
where P = (F~o~^2^ + 2F~c~^2^)/3
;
_refine_ls_wR_factor_all 0.1877
_refine_ls_wR_factor_obs 0.1296
_reflns_number_observed 2408
_reflns_number_total 5955
_reflns_observed_criterion >2sigma(I)
_cod_data_source_file cf1010.cif
_cod_data_source_block cf1010
_cod_original_sg_symbol_H-M 'P 21/n'
_cod_database_code 2004364

loop_
_symmetry_equiv_pos_as_xyz
'x, y, z'
'-x+1/2, y+1/2, -z+1/2'
'-x, -y, -z'
'x-1/2, -y-1/2, z-1/2'

loop_
_atom_site_aniso_label
_atom_site_aniso_U_11
_atom_site_aniso_U_22
_atom_site_aniso_U_33
_atom_site_aniso_U_12
_atom_site_aniso_U_13
_atom_site_aniso_U_23
C7 0.048(3) 0.041(3) 0.051(3) -0.002(3) 0.013(3) -0.002(3)
C1 0.038(3) 0.034(3) 0.056(4) -0.008(2) 0.012(3) -0.005(3)
C2 0.035(3) 0.046(3) 0.055(4) -0.004(2) 0.006(3) -0.005(3)
C3 0.036(3) 0.060(4) 0.067(4) -0.004(3) 0.015(3) -0.004(3)
C4 0.042(3) 0.044(3) 0.071(4) -0.003(3) 0.018(3) -0.011(3)
C5 0.044(3) 0.047(4) 0.071(4) -0.001(3) 0.012(3) 0.009(3)
C6 0.040(3) 0.044(3) 0.053(4) -0.009(3) 0.010(3) -0.001(3)
S2 0.0602(10) 0.0529(9) 0.0581(10) 0.0016(8) 0.0080(8) 0.0023(8)
C12 0.046(3) 0.066(4) 0.049(4) 0.014(3) 0.011(3) -0.009(3)
C22 0.058(4) 0.075(5) 0.066(5) -0.003(4) 0.008(3) -0.007(4)
C32 0.059(4) 0.087(5) 0.096(6) -0.009(4) 0.011(4) -0.025(5)
C42 0.074(5) 0.107(7) 0.078(6) -0.002(5) -0.001(4) -0.020(5)
C52 0.073(5) 0.123(7) 0.064(5) 0.011(5) -0.004(4) -0.013(5)
C62 0.068(4) 0.089(5) 0.062(5) 0.007(4) 0.008(4) -0.004(4)
S3 0.0533(9) 0.1104(15) 0.0602(11) 0.0037(10) 0.0176(8) -0.0197(10)
C13 0.060(4) 0.054(4) 0.080(5) 0.010(3) 0.033(4) 0.004(3)
C23 0.067(5) 0.081(5) 0.112(6) -0.007(4) 0.032(5) 0.010(5)
C33 0.064(5) 0.094(6) 0.199(11) -0.008(4) 0.051(6) 0.038(7)
C43 0.107(8) 0.101(8) 0.241(16) 0.024(7) 0.122(10) 0.050(9)
C53 0.159(10) 0.125(9) 0.165(11) 0.027(8) 0.125(9) 0.021(8)
C63 0.103(6) 0.099(6) 0.091(6) 0.020(5) 0.051(5) 0.006(5)
S4 0.0579(10) 0.0548(10) 0.121(2) 0.0025(8) 0.0362(10) -0.0193(10)
C14 0.065(4) 0.046(4) 0.057(4) -0.002(3) 0.007(3) -0.001(3)
C24 0.074(5) 0.068(5) 0.098(5) -0.010(4) 0.034(4) -0.011(4)
C34 0.089(5) 0.093(6) 0.098(6) -0.031(5) 0.020(5) -0.007(5)
C44 0.131(8) 0.068(6) 0.087(6) -0.041(5) 0.014(5) 0.003(5)
C54 0.143(8) 0.058(5) 0.075(5) -0.010(5) 0.024(5) -0.004(4)
C64 0.096(5) 0.048(4) 0.068(5) 0.010(4) 0.009(4) -0.001(3)
S5 0.0560(10) 0.0773(12) 0.105(2) 0.0181(9) 0.0289(10) 0.0354(11)
C15 0.042(3) 0.060(4) 0.064(4) 0.002(3) 0.009(3) 0.003(3)
C25 0.053(4) 0.068(4) 0.064(4) 0.011(3) 0.014(3) 0.002(3)
C35 0.051(4) 0.095(6) 0.081(5) 0.002(4) 0.010(4) -0.007(4)
C45 0.047(4) 0.138(8) 0.101(6) -0.019(5) 0.007(4) -0.009(6)
C55 0.070(5) 0.119(7) 0.136(8) -0.037(5) -0.005(5) 0.031(6)
C65 0.067(5) 0.064(5) 0.115(6) -0.012(4) 0.007(4) 0.021(4)
S6 0.0678(10) 0.0643(11) 0.0557(10) -0.0070(9) 0.0067(8) -0.0004(9)
C16 0.055(4) 0.067(5) 0.084(5) 0.011(4) 0.028(4) 0.018(4)
C26 0.077(5) 0.067(5) 0.139(8) 0.001(4) 0.045(5) 0.022(5)
C36 0.108(7) 0.087(7) 0.207(12) 0.004(5) 0.076(8) 0.042(8)
C46 0.133(10) 0.100(9) 0.242(17) 0.003(7) 0.111(11) 0.068(10)
C56 0.195(13) 0.169(12) 0.134(10) 0.027(10) 0.094(9) 0.086(9)
C66 0.124(7) 0.131(8) 0.073(6) 0.019(6) 0.035(5) 0.035(5)

loop_
_atom_site_label
_atom_site_occupancy
_atom_site_fract_x
_atom_site_fract_y
_atom_site_fract_z
_atom_site_U_iso_or_equiv
_atom_site_thermal_displace_type
_atom_site_calc_flag
_atom_site_refinement_flags
_atom_site_type_symbol
C7 1 0.0544(4) 0.0179(3) 0.9928(4) 0.0464(13) Uani d . C
H7A 1 0.0342(4) 0.0554(3) 0.9469(4) 0.070 Uiso calc R H
H7B 1 0.0944(4) 0.0369(3) 1.0549(4) 0.070 Uiso calc R H
C1 1 0.1326(4) -0.0313(2) 0.9544(4) 0.0423(13) Uani d . C
C2 1 0.1333(4) -0.0353(3) 0.8553(4) 0.0458(14) Uani d . C
C3 1 0.2016(4) -0.0850(3) 0.8202(4) 0.054(2) Uani d . C
C4 1 0.2645(4) -0.1315(3) 0.8850(5) 0.0514(15) Uani d . C
C5 1 0.2732(4) -0.1240(3) 0.9851(5) 0.054(2) Uani d . C
C6 1 0.2068(4) -0.0734(3) 1.0208(4) 0.0458(14) Uani d . C
S2 1 0.04782(13) 0.02197(8) 0.77202(11) 0.0577(4) Uani d . S
C12 1 -0.0470(5) -0.0346(3) 0.6947(4) 0.054(2) Uani d . C
C22 1 -0.0852(5) -0.0952(4) 0.7281(5) 0.067(2) Uani d . C
H22 1 -0.0622(5) -0.1077(4) 0.7936(5) 0.101 Uiso calc R H
C32 1 -0.1573(6) -0.1366(4) 0.6634(6) 0.081(2) Uani d . C
H32 1 -0.1825(6) -0.1775(4) 0.6856(6) 0.122 Uiso calc R H
C42 1 -0.1926(6) -0.1188(5) 0.5676(6) 0.089(2) Uani d . C
H42 1 -0.2399(6) -0.1479(5) 0.5243(6) 0.133 Uiso calc R H
C52 1 -0.1582(6) -0.0579(5) 0.5350(6) 0.089(2) Uani d . C
H52 1 -0.1843(6) -0.0449(5) 0.4700(6) 0.134 Uiso calc R H
C62 1 -0.0849(6) -0.0157(4) 0.5983(5) 0.074(2) Uani d . C
H62 1 -0.0611(6) 0.0255(4) 0.5758(5) 0.111 Uiso calc R H
S3 1 0.19438(13) -0.08933(10) 0.69216(12) 0.0738(6) Uani d . S
C13 1 0.3369(5) -0.0800(3) 0.6791(5) 0.062(2) Uani d . C
C23 1 0.4263(6) -0.0598(4) 0.7534(6) 0.085(2) Uani d . C
H23 1 0.4153(6) -0.0525(4) 0.8166(6) 0.127 Uiso calc R H
C33 1 0.5323(7) -0.0507(4) 0.7319(9) 0.116(3) Uani d . C
H33 1 0.5933(7) -0.0380(4) 0.7819(9) 0.174 Uiso calc R H
C43 1 0.5499(10) -0.0595(5) 0.6411(11) 0.137(5) Uani d . C
H43 1 0.6219(10) -0.0527(5) 0.6281(11) 0.205 Uiso calc R H
C53 1 0.4603(11) -0.0788(5) 0.5672(9) 0.136(4) Uani d . C
H53 1 0.4718(11) -0.0846(5) 0.5039(9) 0.204 Uiso calc R H
C63 1 0.3538(7) -0.0898(4) 0.5861(6) 0.093(2) Uani d . C
H63 1 0.2938(7) -0.1036(4) 0.5361(6) 0.139 Uiso calc R H
S4 1 0.32938(14) -0.20278(9) 0.83924(15) 0.0754(6) Uani d . S
C14 1 0.2228(5) -0.2661(3) 0.8335(4) 0.057(2) Uani d . C
C24 1 0.1136(6) -0.2535(4) 0.8462(5) 0.078(2) Uani d . C
H24 1 0.0925(6) -0.2097(4) 0.8614(5) 0.116 Uiso calc R H
C34 1 0.0365(7) -0.3064(4) 0.8363(5) 0.093(2) Uani d . C
H34 1 -0.0368(7) -0.2985(4) 0.8457(5) 0.140 Uiso calc R H
C44 1 0.0675(9) -0.3716(4) 0.8125(6) 0.097(3) Uani d . C
H44 1 0.0150(9) -0.4072(4) 0.8057(6) 0.145 Uiso calc R H
C54 1 0.1767(9) -0.3836(4) 0.7989(5) 0.092(2) Uani d . C
H54 1 0.1978(9) -0.4271(4) 0.7823(5) 0.138 Uiso calc R H
C64 1 0.2532(6) -0.3308(3) 0.8101(5) 0.072(2) Uani d . C
H64 1 0.3269(6) -0.3388(3) 0.8017(5) 0.107 Uiso calc R H
S5 1 0.35817(14) -0.17971(9) 1.07201(14) 0.0776(6) Uani d . S
C15 1 0.4984(5) -0.1671(3) 1.0518(4) 0.056(2) Uani d . C
C25 1 0.5729(5) -0.2220(3) 1.0753(4) 0.061(2) Uani d . C
H25 1 0.5467(5) -0.2637(3) 1.0938(4) 0.092 Uiso calc R H
C35 1 0.6848(5) -0.2142(4) 1.0712(5) 0.077(2) Uani d . C
H35 1 0.7355(5) -0.2503(4) 1.0888(5) 0.115 Uiso calc R H
C45 1 0.7221(6) -0.1538(5) 1.0415(6) 0.096(3) Uani d . C
H45 1 0.7985(6) -0.1489(5) 1.0390(6) 0.145 Uiso calc R H
C55 1 0.6476(7) -0.0992(5) 1.0146(6) 0.112(3) Uani d . C
H55 1 0.6733(7) -0.0588(5) 0.9915(6) 0.168 Uiso calc R H
C65 1 0.5345(6) -0.1053(4) 1.0224(5) 0.084(2) Uani d . C
H65 1 0.4846(6) -0.0685(4) 1.0081(5) 0.126 Uiso calc R H
S6 1 0.22035(14) -0.06069(8) 1.14825(12) 0.0636(5) Uani d . S
C16 1 0.1709(5) -0.1367(4) 1.1922(5) 0.067(2) Uani d . C
C26 1 0.1036(6) -0.1836(4) 1.1351(7) 0.091(2) Uani d . C
H26 1 0.0815(6) -0.1774(4) 1.0676(7) 0.137 Uiso calc R H
C36 1 0.0683(8) -0.2414(5) 1.1798(9) 0.128(4) Uani d . C
H36 1 0.0235(8) -0.2742(5) 1.1413(9) 0.192 Uiso calc R H
C46 1 0.0987(11) -0.2505(6) 1.2792(13) 0.148(6) Uani d . C
H46 1 0.0745(11) -0.2888(6) 1.3086(13) 0.222 Uiso calc R H
C56 1 0.1651(11) -0.2021(7) 1.3342(9) 0.157(5) Uani d . C
H56 1 0.1860(11) -0.2081(7) 1.4018(9) 0.236 Uiso calc R H
C66 1 0.2021(7) -0.1453(5) 1.2937(6) 0.107(3) Uani d . C
H66 1 0.2473(7) -0.1130(5) 1.3328(6) 0.161 Uiso calc R H

loop_
_atom_type_symbol
_atom_type_description
_atom_type_scat_dispersion_real
_atom_type_scat_dispersion_imag
_atom_type_scat_source
C C 0.0033 0.0016 'International Tables Vol C Tables 4.2.6.8 and 6.1.1.4'
H H 0.0000 0.0000 'International Tables Vol C Tables 4.2.6.8 and 6.1.1.4'
S S 0.1246 0.1234 'International Tables Vol C Tables 4.2.6.8 and 6.1.1.4'

loop_
_geom_angle_atom_site_label_1
_geom_angle_atom_site_label_2
_geom_angle_atom_site_label_3
_geom_angle_site_symmetry_3
_geom_angle
_geom_angle_publ_flag
C1 C7 C7 3_557 111.5(5) y
C2 C1 C6 . 119.1(5) y
C2 C1 C7 . 121.5(5) y
C6 C1 C7 . 119.3(5) y
C1 C2 C3 . 120.5(5) y
C1 C2 S2 . 119.5(4) y
C3 C2 S2 . 119.9(4) y
C4 C3 C2 . 119.7(5) y
C4 C3 S3 . 122.0(5) y
C2 C3 S3 . 118.2(4) y
C3 C4 C5 . 120.2(5) y
C3 C4 S4 . 119.9(5) y
C5 C4 S4 . 119.9(5) y
C4 C5 C6 . 119.8(5) y
C4 C5 S5 . 122.1(5) y
C6 C5 S5 . 117.9(5) y
C1 C6 C5 . 119.9(5) y
C1 C6 S6 . 119.4(4) y
C5 C6 S6 . 120.7(4) y
C2 S2 C12 . 102.2(3) y
C62 C12 C22 . 119.6(6) ?
C62 C12 S2 . 117.5(5) y
C22 C12 S2 . 122.8(5) y
C32 C22 C12 . 119.3(7) ?
C42 C32 C22 . 121.1(8) ?
C32 C42 C52 . 119.8(8) ?
C42 C52 C62 . 120.2(8) ?
C12 C62 C52 . 119.9(7) ?
C13 S3 C3 . 105.0(3) y
C63 C13 C23 . 120.2(7) ?
C63 C13 S3 . 115.2(6) y
C23 C13 S3 . 124.5(5) y
C13 C23 C33 . 118.6(8) ?
C43 C33 C23 . 121.8(10) ?
C33 C43 C53 . 119.3(10) ?
C43 C53 C63 . 120.7(10) ?
C13 C63 C53 . 119.4(9) ?
C14 S4 C4 . 101.3(3) y
C64 C14 C24 . 120.1(6) ?
C64 C14 S4 . 115.3(5) y
C24 C14 S4 . 124.5(5) y
C34 C24 C14 . 119.3(7) ?
C24 C34 C44 . 120.4(8) ?
C54 C44 C34 . 119.9(7) ?
C64 C54 C44 . 119.3(7) ?
C54 C64 C14 . 121.0(7) ?
C5 S5 C15 . 103.4(3) y
C65 C15 C25 . 121.3(6) ?
C65 C15 S5 . 122.5(5) y
C25 C15 S5 . 116.0(5) y
C35 C25 C15 . 119.6(6) ?
C45 C35 C25 . 120.1(7) ?
C35 C45 C55 . 120.9(7) ?
C65 C55 C45 . 119.7(7) ?
C15 C65 C55 . 118.3(7) ?
C16 S6 C6 . 105.5(3) y
C26 C16 C66 . 120.7(7) ?
C26 C16 S6 . 124.5(6) y
C66 C16 S6 . 114.8(7) y
C16 C26 C36 . 118.7(9) ?
C46 C36 C26 . 121.0(11) ?
C56 C46 C36 . 118.6(11) ?
C66 C56 C46 . 122.3(12) ?
C56 C66 C16 . 118.6(10) ?

loop_
_geom_bond_atom_site_label_1
_geom_bond_atom_site_label_2
_geom_bond_site_symmetry_2
_geom_bond_distance
_geom_bond_publ_flag
C7 C1 . 1.519(7) y
C7 C7 3_557 1.532(9) y
C1 C2 . 1.387(7) y
C1 C6 . 1.405(7) y
C2 C3 . 1.423(7) y
C2 S2 . 1.773(6) y
C3 C4 . 1.386(8) y
C3 S3 . 1.772(6) y
C4 C5 . 1.386(7) y
C4 S4 . 1.779(6) y
C5 C6 . 1.425(8) y
C5 S5 . 1.780(6) y
C6 S6 . 1.768(6) y
S2 C12 . 1.777(6) y
C12 C62 . 1.376(8) ?
C12 C22 . 1.384(8) ?
C22 C32 . 1.373(8) ?
C32 C42 . 1.359(9) ?
C42 C52 . 1.368(10) ?
C52 C62 . 1.378(9) ?
S3 C13 . 1.768(6) y
C13 C63 . 1.369(9) ?
C13 C23 . 1.381(9) ?
C23 C33 . 1.379(10) ?
C33 C43 . 1.340(14) ?
C43 C53 . 1.374(14) ?
C53 C63 . 1.375(11) ?
S4 C14 . 1.769(6) y
C14 C64 . 1.373(8) ?
C14 C24 . 1.382(8) ?
C24 C34 . 1.374(9) ?
C34 C44 . 1.386(11) ?
C44 C54 . 1.384(11) ?
C54 C64 . 1.367(9) ?
S5 C15 . 1.782(6) y
C15 C65 . 1.375(8) ?
C15 C25 . 1.389(8) ?
C25 C35 . 1.364(8) ?
C35 C45 . 1.357(10) ?
C45 C55 . 1.391(11) ?
C55 C65 . 1.389(10) ?
S6 C16 . 1.757(7) y
C16 C26 . 1.361(9) ?
C16 C66 . 1.395(9) ?
C26 C36 . 1.398(11) ?
C36 C46 . 1.368(15) ?
C46 C56 . 1.36(2) ?
C56 C66 . 1.361(13) ?

loop_
_geom_torsion_atom_site_label_1
_geom_torsion_atom_site_label_2
_geom_torsion_atom_site_label_3
_geom_torsion_atom_site_label_4
_geom_torsion_site_symmetry_1
_geom_torsion
_geom_torsion_publ_flag
C7 C7 C1 C2 3_557 97.2(7) ?
C7 C7 C1 C6 3_557 -83.3(7) y
C6 C1 C2 C3 . 4.8(7) ?
C7 C1 C2 C3 . -175.7(4) ?
C6 C1 C2 S2 . -175.4(4) ?
C7 C1 C2 S2 . 4.1(7) y
C1 C2 C3 C4 . 2.5(8) ?
S2 C2 C3 C4 . -177.3(4) ?
C1 C2 C3 S3 . 177.7(4) ?
S2 C2 C3 S3 . -2.1(6) ?
C2 C3 C4 C5 . -8.7(8) ?
S3 C3 C4 C5 . 176.3(4) ?
C2 C3 C4 S4 . 168.8(4) ?
S3 C3 C4 S4 . -6.2(6) ?
C3 C4 C5 C6 . 7.4(8) ?
S4 C4 C5 C6 . -170.1(4) ?
C3 C4 C5 S5 . -177.0(4) ?
S4 C4 C5 S5 . 5.5(7) ?
C2 C1 C6 C5 . -6.1(7) ?
C7 C1 C6 C5 . 174.4(5) ?
C2 C1 C6 S6 . 171.6(4) ?
C7 C1 C6 S6 . -7.9(6) y
C4 C5 C6 C1 . 0.1(8) ?
S5 C5 C6 C1 . -175.8(4) ?
C4 C5 C6 S6 . -177.6(4) ?
S5 C5 C6 S6 . 6.5(6) ?
C1 C2 S2 C12 . -117.9(4) ?
C3 C2 S2 C12 . 62.0(5) y
C2 S2 C12 C62 . -148.2(5) ?
C2 S2 C12 C22 . 33.2(5) y
C62 C12 C22 C32 . 2.3(9) ?
S2 C12 C22 C32 . -179.2(5) ?
C12 C22 C32 C42 . -0.6(10) ?
C22 C32 C42 C52 . -1.6(11) ?
C32 C42 C52 C62 . 2.2(12) ?
C22 C12 C62 C52 . -1.7(9) ?
S2 C12 C62 C52 . 179.7(5) ?
C42 C52 C62 C12 . -0.6(11) ?
C4 C3 S3 C13 . -60.2(5) y
C2 C3 S3 C13 . 124.7(4) ?
C3 S3 C13 C63 . 172.8(5) ?
C3 S3 C13 C23 . -11.7(6) y
C63 C13 C23 C33 . -0.9(10) ?
S3 C13 C23 C33 . -176.2(6) ?
C13 C23 C33 C43 . 1.4(13) ?
C23 C33 C43 C53 . -0.6(16) ?
C33 C43 C53 C63 . -0.7(17) ?
C23 C13 C63 C53 . -0.3(11) ?
S3 C13 C63 C53 . 175.4(7) ?
C43 C53 C63 C13 . 1.2(15) ?
C3 C4 S4 C14 . -92.9(5) ?
C5 C4 S4 C14 . 84.6(5) y
C4 S4 C14 C64 . -173.2(5) ?
C4 S4 C14 C24 . 9.8(6) y
C64 C14 C24 C34 . 0.7(10) ?
S4 C14 C24 C34 . 177.5(5) ?
C14 C24 C34 C44 . -0.9(11) ?
C24 C34 C44 C54 . 0.2(12) ?
C34 C44 C54 C64 . 0.6(12) ?
C44 C54 C64 C14 . -0.8(11) ?
C24 C14 C64 C54 . 0.1(10) ?
S4 C14 C64 C54 . -177.0(5) ?
C4 C5 S5 C15 . 61.2(5) y
C6 C5 S5 C15 . -123.0(4) ?
C5 S5 C15 C65 . 32.4(7) y
C5 S5 C15 C25 . -152.8(5) ?
C65 C15 C25 C35 . 1.3(10) ?
S5 C15 C25 C35 . -173.6(5) ?
C15 C25 C35 C45 . -2.0(10) ?
C25 C35 C45 C55 . -0.2(12) ?
C35 C45 C55 C65 . 2.9(13) ?
C25 C15 C65 C55 . 1.4(11) ?
S5 C15 C65 C55 . 176.0(6) ?
C45 C55 C65 C15 . -3.5(12) ?
C1 C6 S6 C16 . 116.9(4) ?
C5 C6 S6 C16 . -65.4(5) y
C6 S6 C16 C26 . -19.0(6) y
C6 S6 C16 C66 . 163.4(5) ?
C66 C16 C26 C36 . -1.3(10) ?
S6 C16 C26 C36 . -178.8(5) ?
C16 C26 C36 C46 . 1.2(13) ?
C26 C36 C46 C56 . -0.5(17) ?
C36 C46 C56 C66 . 0.0(19) ?
C46 C56 C66 C16 . -0.1(16) ?
C26 C16 C66 C56 . 0.8(12) ?
S6 C16 C66 C56 . 178.5(7) ?
